data_8104984
loop_
_publ_author_name
'Jin, Ze-Sen'
'Liu, E.'
'Liu, Xiao-jing'
'Jian, Fang-fang'
'Liang, Tongling'

_publ_section_title
;
 Crystal structure of
 (E)-amino(2-((5-methylfuran-2-yl)methylene)hydrazinyl) methaniminium
 nitrate monohydrate, C14H26N10O10
;
_journal_issue 1
_journal_name_full 'Zeitschrift f\"ur Kristallographie - New Crystal Structures'
_journal_page_first 143
_journal_page_last 145
_journal_paper_doi 10.1515/ncrs-2021-0419
_journal_volume 237
_journal_year 2022
_chemical_formula_moiety '2(C7 H11 N4 O), 2(N O3), 2(H2 O)'
_chemical_formula_sum 'C14 H26 N10 O10'
_chemical_formula_weight 494.45
_space_group_crystal_system monoclinic
_space_group_IT_number 4
_space_group_name_Hall 'P 2yb'
_space_group_name_H-M_alt 'P 1 21 1'
_atom_sites_solution_hydrogens mixed
_atom_sites_solution_primary dual
_cell_angle_alpha 90
_cell_angle_beta 97.644(2)
_cell_angle_gamma 90
_cell_formula_units_Z 2
_cell_length_a 12.3337(3)
_cell_length_b 3.87010(10)
_cell_length_c 24.2368(6)
_cell_measurement_reflns_used 7591
_cell_measurement_temperature 170.00(11)
_cell_measurement_theta_max 74.5640
_cell_measurement_theta_min 3.7780
_cell_volume 1146.61(5)
_computing_cell_refinement 'CrysAlisPro 1.171.40.67a (Rigaku OD, 2019)'
_computing_data_collection 'CrysAlisPro 1.171.40.67a (Rigaku OD, 2019)'
_computing_data_reduction 'CrysAlisPro 1.171.40.67a (Rigaku OD, 2019)'
_computing_molecular_graphics 'Olex2 1.3 (Dolomanov et al., 2009)'
_computing_publication_material 'Olex2 1.3 (Dolomanov et al., 2009)'
_computing_structure_refinement 'SHELXL 2018/3 (Sheldrick, 2015)'
_computing_structure_solution 'SHELXT 2018/2 (Sheldrick, 2018)'
_diffrn_ambient_environment N~2~
_diffrn_ambient_temperature 170.00(11)
_diffrn_detector 'Hybrid Pixel Array Detector'
_diffrn_detector_area_resol_mean 10.0000
_diffrn_detector_type HyPix
_diffrn_measured_fraction_theta_full 0.995
_diffrn_measured_fraction_theta_max 0.960
_diffrn_measurement_details
;
List of Runs (angles in degrees, time in seconds):

  # Type    Start    End  Width  t~exp~   \w     \q     \k     \f   Frames
--------------------------------------------------------------------------
  1  \w    -75.00  25.00   0.50    0.05    --  -47.57  88.00-149.00  200
  2  \w    -24.00  75.00   0.50    0.05    --   47.57 -88.00  93.00  198
  3  \w   -168.00 -79.00   0.50    0.50    --  -99.00 -88.00  93.00  178
  4  \w   -127.00 -26.00   0.50    0.50    --  -99.00  88.00-149.00  202
  5  \w     31.00 131.00   0.50    0.50    --  103.25 -88.00  93.00  200
  6  \w     86.00 169.00   0.50    0.50    --  103.25  88.00-149.00  166
  7  \w    -23.00  28.00   0.50    0.05    --  -47.57  19.00 120.00  102
  8  \w   -119.00 -74.00   0.50    0.05    --  -47.57-125.00-120.00   90
  9  \w   -105.00 -79.00   0.50    0.05    --  -47.57-125.00-180.00   52
 10  \w    -26.00  27.00   0.50    0.05    --   47.57 -19.00  90.00  106
 11  \w      3.00  30.00   0.50    0.05    --   47.57 -19.00  30.00   54
 12  \w   -111.00 -85.00   0.50    0.50    --  -99.00 125.00-180.00   52
 13  \w   -147.00-107.00   0.50    0.50    --  -99.00 -30.00   0.00   80
 14  \w    -63.00 -37.00   0.50    0.50    --  -99.00  61.00 -30.00   52
 15  \w    -59.00 -27.00   0.50    0.50    --  -99.00  61.00-180.00   64
 16  \w   -166.00 -88.00   0.50    0.50    --  -99.00 -45.00-180.00  156
 17  \w    -60.00 -28.00   0.50    0.50    --  -99.00  61.00 150.00   64
 18  \w    -67.00 -30.00   0.50    0.50    --  -99.00  61.00 -90.00   74
 19  \w   -166.00-123.00   0.50    0.50    --  -99.00 -45.00 120.00   86
 20  \w    -79.00 -49.00   0.50    0.50    --  -99.00 125.00-180.00   60
 21  \w   -168.00 -76.00   0.50    0.50    --  -99.00 -77.00  60.00  184
 22  \w     35.00  73.00   0.50    0.50    --  103.25 -61.00 150.00   76
 23  \w     41.00 108.00   0.50    0.50    --  103.25-125.00  60.00  134
 24  \w    125.00 151.00   0.50    0.50    --  103.25  30.00  90.00   52
 25  \w     35.00  80.00   0.50    0.50    --  103.25 -77.00 120.00   90
 26  \w     35.00  72.00   0.50    0.50    --  103.25-125.00   0.00   74
 27  \w     87.00 113.00   0.50    0.50    --  103.25  61.00 150.00   52
 28  \w     99.00 123.00   0.50    0.50    --  103.25  61.00 -60.00   48
;
_diffrn_measurement_device 'four-circle diffractometer'
_diffrn_measurement_device_type 'XtaLAB Synergy R, HyPix'
_diffrn_measurement_method '\w scans'
_diffrn_orient_matrix_type 'CrysAlisPro convention (1999,Acta A55,543-557)'
_diffrn_orient_matrix_UB_11 0.0514582000
_diffrn_orient_matrix_UB_12 -0.3161236000
_diffrn_orient_matrix_UB_13 0.0320176000
_diffrn_orient_matrix_UB_21 -0.0214027000
_diffrn_orient_matrix_UB_22 0.1661460000
_diffrn_orient_matrix_UB_23 0.0552763000
_diffrn_orient_matrix_UB_31 -0.1131054000
_diffrn_orient_matrix_UB_32 -0.1756681000
_diffrn_orient_matrix_UB_33 -0.0052580000
_diffrn_radiation_monochromator mirror
_diffrn_radiation_probe x-ray
_diffrn_radiation_type 'Cu K\a'
_diffrn_radiation_wavelength 1.54184
_diffrn_reflns_av_R_equivalents 0.0408
_diffrn_reflns_av_unetI/netI 0.0319
_diffrn_reflns_Laue_measured_fraction_full 0.995
_diffrn_reflns_Laue_measured_fraction_max 0.960
_diffrn_reflns_limit_h_max 14
_diffrn_reflns_limit_h_min -15
_diffrn_reflns_limit_k_max 4
_diffrn_reflns_limit_k_min -4
_diffrn_reflns_limit_l_max 29
_diffrn_reflns_limit_l_min -29
_diffrn_reflns_number 10934
_diffrn_reflns_point_group_measured_fraction_full 0.943
_diffrn_reflns_point_group_measured_fraction_max 0.888
_diffrn_reflns_theta_full 67.684
_diffrn_reflns_theta_max 75.056
_diffrn_reflns_theta_min 3.616
_diffrn_source 'Rotating-anode X-ray tube'
_diffrn_source_type 'PhotonJet R (Cu) X-ray Source'
_exptl_absorpt_coefficient_mu 1.055
_exptl_absorpt_correction_T_max 1.00000
_exptl_absorpt_correction_T_min 0.84634
_exptl_absorpt_correction_type multi-scan
_exptl_absorpt_process_details
;
CrysAlisPro 1.171.40.67a (Rigaku Oxford Diffraction, 2019)
Empirical absorption correction using spherical harmonics,
 implemented in SCALE3 ABSPACK scaling algorithm.
;
_exptl_crystal_colour 'light yellow'
_exptl_crystal_density_diffrn 1.432
_exptl_crystal_description plate
_exptl_crystal_F_000 520
_exptl_crystal_size_max 0.42
_exptl_crystal_size_mid 0.11
_exptl_crystal_size_min 0.01
_refine_diff_density_max 0.201
_refine_diff_density_min -0.227
_refine_diff_density_rms 0.051
_refine_ls_abs_structure_details
;
 Flack x determined using 1465 quotients [(I+)-(I-)]/[(I+)+(I-)]
 (Parsons, Flack and Wagner, Acta Cryst. B69 (2013) 249-259).
;
_refine_ls_abs_structure_Flack 0.11(11)
_refine_ls_extinction_coef .
_refine_ls_extinction_method none
_refine_ls_goodness_of_fit_ref 1.091
_refine_ls_hydrogen_treatment constr
_refine_ls_matrix_type full
_refine_ls_number_parameters 312
_refine_ls_number_reflns 4198
_refine_ls_number_restraints 1
_refine_ls_restrained_S_all 1.091
_refine_ls_R_factor_all 0.0437
_refine_ls_R_factor_gt 0.0400
_refine_ls_shift/su_max 0.000
_refine_ls_shift/su_mean 0.000
_refine_ls_structure_factor_coef Fsqd
_refine_ls_weighting_details 'w=1/[\s^2^(Fo^2^)+(0.0688P)^2^+0.1022P] where P=(Fo^2^+2Fc^2^)/3'
_refine_ls_weighting_scheme calc
_refine_ls_wR_factor_gt 0.1060
_refine_ls_wR_factor_ref 0.1092
_reflns_Friedel_coverage 0.602
_reflns_Friedel_fraction_full 0.871
_reflns_Friedel_fraction_max 0.790
_reflns_number_gt 3982
_reflns_number_total 4198
_reflns_threshold_expression 'I > 2\s(I)'
_cod_data_source_file suppl_j_ncrs-2021-0419_suppl.cif
_cod_data_source_block tx9312
_cod_database_code 8104984
_chemical_oxdiff_formula CHNOFCu
_shelx_space_group_comment
;
The symmetry employed for this shelxl refinement is uniquely defined
by the following loop, which should always be used as a source of
symmetry information in preference to the above space-group names.
They are only intended as comments.
;
_reflns_odcompleteness_completeness 99.67
_reflns_odcompleteness_iscentric 1
_reflns_odcompleteness_theta 66.97
_olex2_refinement_description
;
1. Fixed Uiso
 At 1.2 times of:
  All C(H) groups, All N(H) groups, All N(H,H) groups
 At 1.5 times of:
  All C(H,H,H) groups, All O(H,H) groups
2.a Riding coordinates:
 O5(H5D,H5E)
2.b Free rotating group:
 O6(H6B,H6C)
2.c Aromatic/amide H refined with riding coordinates:
 N2(H2), C2(H2A), C3(H3), C6(H6), N2A(H2AA), C2A(H2AB), C3A(H3AC), C6A(H6A)
2.d X=CH2 refined with riding coordinates:
 N3(H3A,H3B), N4(H4A,H4B), N3A(H3AA,H3AB), N4A(H4AA,H4AB)
2.e Idealised Me refined as rotating group:
 C5(H5A,H5B,H5C), C5A(H5AA,H5AB,H5AC)
;

loop_
_space_group_symop_operation_xyz
'x, y, z'
'-x, y+1/2, -z'

loop_
_atom_site_label
_atom_site_type_symbol
_atom_site_fract_x
_atom_site_fract_y
_atom_site_fract_z
_atom_site_U_iso_or_equiv
_atom_site_adp_type
_atom_site_occupancy
_atom_site_site_symmetry_order
_atom_site_calc_flag
_atom_site_refinement_flags_posn
_atom_site_refinement_flags_adp
_atom_site_refinement_flags_occupancy
_atom_site_disorder_assembly
_atom_site_disorder_group
O1 O 0.26216(12) 0.6229(5) 0.55776(6) 0.0427(4) Uani 1 1 d . . . . .
N1 N 0.38488(16) 0.9592(6) 0.64397(8) 0.0411(4) Uani 1 1 d . . . . .
N2 N 0.43925(15) 1.1364(6) 0.68867(8) 0.0419(4) Uani 1 1 d . . . . .
H2 H 0.407808 1.179062 0.717537 0.050 Uiso 1 1 calc R U . . .
N3 N 0.59227(16) 1.4148(7) 0.72964(9) 0.0495(5) Uani 1 1 d . . . . .
H3A H 0.658960 1.480600 0.730010 0.059 Uiso 1 1 calc R U . . .
H3B H 0.557878 1.461439 0.757354 0.059 Uiso 1 1 calc R U . . .
N4 N 0.59248(17) 1.1657(7) 0.64332(9) 0.0502(5) Uani 1 1 d . . . . .
H4A H 0.659176 1.229094 0.642849 0.060 Uiso 1 1 calc R U . . .
H4B H 0.558661 1.052957 0.615647 0.060 Uiso 1 1 calc R U . . .
C1 C 0.1824(2) 0.4463(7) 0.52321(10) 0.0462(6) Uani 1 1 d . . . . .
C2 C 0.0960(2) 0.3859(8) 0.55111(11) 0.0487(6) Uani 1 1 d . . . . .
H2A H 0.031852 0.271008 0.537299 0.058 Uiso 1 1 calc R U . . .
C3 C 0.1210(2) 0.5293(7) 0.60506(11) 0.0464(6) Uani 1 1 d . . . . .
H3 H 0.076973 0.526809 0.633356 0.056 Uiso 1 1 calc R U . . .
C4 C 0.22208(18) 0.6711(7) 0.60727(9) 0.0406(5) Uani 1 1 d . . . . .
C5 C 0.2069(3) 0.3684(9) 0.46697(12) 0.0582(7) Uani 1 1 d . . . . .
H5A H 0.214299 0.580204 0.447200 0.087 Uiso 1 1 calc R U . . .
H5B H 0.148404 0.234001 0.447550 0.087 Uiso 1 1 calc R U . . .
H5C H 0.273905 0.239891 0.469318 0.087 Uiso 1 1 calc R U . . .
C6 C 0.28879(18) 0.8536(7) 0.65051(10) 0.0414(5) Uani 1 1 d . . . . .
H6 H 0.262060 0.896467 0.683965 0.050 Uiso 1 1 calc R U . . .
C7 C 0.54233(18) 1.2409(7) 0.68622(10) 0.0413(5) Uani 1 1 d . . . . .
O1A O 0.76376(11) 1.3943(5) 0.94291(6) 0.0396(4) Uani 1 1 d . . . . .
N1A N 0.87729(15) 1.2428(6) 0.85690(8) 0.0423(5) Uani 1 1 d . . . . .
N2A N 0.93133(15) 1.1463(7) 0.81334(8) 0.0465(5) Uani 1 1 d . . . . .
H2AA H 0.898660 1.028638 0.785936 0.056 Uiso 1 1 calc R U . . .
N3A N 1.08727(17) 1.1520(8) 0.77224(9) 0.0554(6) Uani 1 1 d . . . . .
H3AA H 1.154823 1.206798 0.772184 0.066 Uiso 1 1 calc R U . . .
H3AB H 1.052959 1.039691 0.744658 0.066 Uiso 1 1 calc R U . . .
N4A N 1.08741(16) 1.4126(7) 0.85745(9) 0.0503(5) Uani 1 1 d . . . . .
H4AA H 1.154966 1.469234 0.857971 0.060 Uiso 1 1 calc R U . . .
H4AB H 1.053087 1.468296 0.884792 0.060 Uiso 1 1 calc R U . . .
C1A C 0.68667(18) 1.4417(7) 0.97817(9) 0.0410(5) Uani 1 1 d . . . . .
C2A C 0.58899(19) 1.3233(7) 0.95376(11) 0.0448(5) Uani 1 1 d . . . . .
H2AB H 0.523651 1.327295 0.968980 0.054 Uiso 1 1 calc R U . . .
C3A C 0.60408(18) 1.1913(7) 0.90055(10) 0.0436(5) Uani 1 1 d . . . . .
H3AC H 0.551014 1.091883 0.874508 0.052 Uiso 1 1 calc R U . . .
C4A C 0.71098(18) 1.2390(6) 0.89532(10) 0.0395(5) Uani 1 1 d . . . . .
C5A C 0.7272(2) 1.5969(8) 1.03287(10) 0.0499(6) Uani 1 1 d . . . . .
H5AA H 0.791151 1.474605 1.049336 0.075 Uiso 1 1 calc R U . . .
H5AB H 0.671395 1.581509 1.056854 0.075 Uiso 1 1 calc R U . . .
H5AC H 0.745324 1.835055 1.027883 0.075 Uiso 1 1 calc R U . . .
C6A C 0.77561(18) 1.1574(7) 0.85241(9) 0.0418(5) Uani 1 1 d . . . . .
H6A H 0.743827 1.040961 0.820770 0.050 Uiso 1 1 calc R U . . .
C7A C 1.03632(19) 1.2400(7) 0.81460(10) 0.0441(6) Uani 1 1 d . . . . .
O2 O 0.30805(13) 1.3944(7) 0.76875(7) 0.0540(5) Uani 1 1 d . . . . .
O3 O 0.31049(15) 1.6358(8) 0.84949(8) 0.0645(6) Uani 1 1 d . . . . .
O4 O 0.45007(14) 1.6807(7) 0.80558(8) 0.0565(5) Uani 1 1 d . . . . .
N5 N 0.35664(15) 1.5716(6) 0.80870(8) 0.0447(5) Uani 1 1 d . . . . .
O2A O 0.80373(14) 0.7363(6) 0.73062(8) 0.0582(6) Uani 1 1 d . . . . .
O3A O 0.80719(17) 0.4827(7) 0.65154(8) 0.0649(6) Uani 1 1 d . . . . .
O4A O 0.94760(16) 0.7633(9) 0.68933(10) 0.0806(9) Uani 1 1 d . . . . .
N5A N 0.85311(16) 0.6597(8) 0.69018(8) 0.0492(5) Uani 1 1 d . . . . .
O5 O 0.48651(18) 0.8605(12) 0.53592(10) 0.0981(11) Uani 1 1 d . . . . .
H5D H 0.480166 0.689310 0.513761 0.147 Uiso 1 1 d R U . . .
H5E H 0.434336 0.807510 0.553971 0.147 Uiso 1 1 d R U . . .
O6 O 0.99548(15) 1.6258(8) 0.95986(8) 0.0637(6) Uani 1 1 d G . . . .
H6B H 0.992218 1.796659 0.981628 0.096 Uiso 1 1 d G U . . .
H6C H 0.929169 1.582980 0.947335 0.096 Uiso 1 1 d G U . . .

loop_
_atom_site_aniso_label
_atom_site_aniso_U_11
_atom_site_aniso_U_22
_atom_site_aniso_U_33
_atom_site_aniso_U_23
_atom_site_aniso_U_13
_atom_site_aniso_U_12
O1 0.0400(8) 0.0452(9) 0.0425(8) 0.0006(7) 0.0043(6) 0.0034(7)
N1 0.0400(9) 0.0450(11) 0.0379(9) 0.0021(9) 0.0037(7) 0.0083(8)
N2 0.0379(9) 0.0514(12) 0.0362(9) 0.0000(9) 0.0050(7) 0.0054(9)
N3 0.0405(10) 0.0614(14) 0.0470(11) -0.0042(11) 0.0073(8) 0.0009(10)
N4 0.0409(9) 0.0660(14) 0.0445(10) -0.0012(11) 0.0085(8) 0.0023(11)
C1 0.0471(12) 0.0388(13) 0.0502(13) -0.0006(11) -0.0028(10) 0.0053(10)
C2 0.0423(11) 0.0436(13) 0.0586(14) 0.0045(12) 0.0016(10) 0.0026(11)
C3 0.0429(11) 0.0460(13) 0.0513(13) 0.0050(11) 0.0097(10) 0.0048(10)
C4 0.0398(10) 0.0404(12) 0.0418(11) 0.0028(10) 0.0059(9) 0.0081(10)
C5 0.0659(16) 0.0568(17) 0.0509(14) -0.0056(14) 0.0042(12) -0.0006(15)
C6 0.0410(11) 0.0437(13) 0.0398(11) 0.0044(10) 0.0061(9) 0.0097(10)
C7 0.0391(11) 0.0453(14) 0.0393(11) 0.0061(10) 0.0044(9) 0.0073(9)
O1A 0.0339(7) 0.0465(9) 0.0368(7) -0.0017(7) -0.0007(6) -0.0014(7)
N1A 0.0369(9) 0.0516(12) 0.0376(9) -0.0011(8) 0.0018(7) 0.0035(8)
N2A 0.0356(9) 0.0625(13) 0.0408(10) -0.0060(11) 0.0033(7) 0.0008(10)
N3A 0.0413(10) 0.0762(16) 0.0492(11) -0.0068(13) 0.0081(8) -0.0039(12)
N4A 0.0386(9) 0.0657(14) 0.0461(10) -0.0029(11) 0.0041(8) -0.0049(10)
C1A 0.0429(11) 0.0406(13) 0.0393(11) 0.0023(10) 0.0050(9) 0.0018(10)
C2A 0.0368(11) 0.0473(14) 0.0510(13) 0.0026(11) 0.0088(9) -0.0003(10)
C3A 0.0371(10) 0.0447(13) 0.0475(12) -0.0007(11) 0.0001(9) -0.0035(10)
C4A 0.0367(10) 0.0418(13) 0.0377(11) -0.0005(9) -0.0033(8) -0.0011(9)
C5A 0.0551(13) 0.0513(15) 0.0420(12) -0.0027(12) 0.0009(10) 0.0059(12)
C6A 0.0382(10) 0.0472(13) 0.0383(11) -0.0014(11) -0.0007(8) 0.0007(10)
C7A 0.0381(10) 0.0518(15) 0.0410(12) 0.0039(10) 0.0007(9) 0.0029(10)
O2 0.0413(8) 0.0764(13) 0.0443(9) -0.0158(10) 0.0056(7) -0.0066(9)
O3 0.0539(10) 0.0960(17) 0.0463(9) -0.0196(12) 0.0167(8) -0.0157(12)
O4 0.0408(8) 0.0737(13) 0.0556(10) -0.0113(10) 0.0090(7) -0.0095(9)
N5 0.0388(9) 0.0560(13) 0.0390(9) -0.0028(9) 0.0044(7) -0.0001(9)
O2A 0.0448(9) 0.0864(16) 0.0444(9) -0.0137(10) 0.0100(7) -0.0061(9)
O3A 0.0622(11) 0.0857(16) 0.0486(10) -0.0188(11) 0.0136(9) -0.0168(11)
O4A 0.0429(10) 0.125(2) 0.0764(14) -0.0355(15) 0.0175(9) -0.0158(12)
N5A 0.0401(10) 0.0651(14) 0.0422(10) -0.0044(11) 0.0045(8) 0.0014(10)
O5 0.0583(12) 0.182(4) 0.0562(12) -0.0065(18) 0.0162(10) -0.0074(18)
O6 0.0448(9) 0.0908(17) 0.0535(11) -0.0091(12) -0.0010(8) -0.0073(11)

loop_
_atom_type_symbol
_atom_type_description
_atom_type_scat_dispersion_real
_atom_type_scat_dispersion_imag
_atom_type_scat_source
C C 0.0181 0.0091 'International Tables Vol C Tables 4.2.6.8 and 6.1.1.4'
H H 0.0000 0.0000 'International Tables Vol C Tables 4.2.6.8 and 6.1.1.4'
N N 0.0311 0.0180 'International Tables Vol C Tables 4.2.6.8 and 6.1.1.4'
O O 0.0492 0.0322 'International Tables Vol C Tables 4.2.6.8 and 6.1.1.4'

loop_
_geom_angle_atom_site_label_1
_geom_angle_atom_site_label_2
_geom_angle_atom_site_label_3
_geom_angle
_geom_angle_site_symmetry_1
_geom_angle_site_symmetry_3
C4 O1 C1 106.68(18) . .
C6 N1 N2 114.98(19) . .
N1 N2 H2 120.7 . .
C7 N2 N1 118.66(19) . .
C7 N2 H2 120.7 . .
H3A N3 H3B 120.0 . .
C7 N3 H3A 120.0 . .
C7 N3 H3B 120.0 . .
H4A N4 H4B 120.0 . .
C7 N4 H4A 120.0 . .
C7 N4 H4B 120.0 . .
O1 C1 C5 116.5(2) . .
C2 C1 O1 109.0(2) . .
C2 C1 C5 134.5(3) . .
C1 C2 H2A 126.2 . .
C1 C2 C3 107.6(2) . .
C3 C2 H2A 126.2 . .
C2 C3 H3 126.8 . .
C4 C3 C2 106.3(2) . .
C4 C3 H3 126.8 . .
O1 C4 C6 118.0(2) . .
C3 C4 O1 110.3(2) . .
C3 C4 C6 131.7(2) . .
C1 C5 H5A 109.5 . .
C1 C5 H5B 109.5 . .
C1 C5 H5C 109.5 . .
H5A C5 H5B 109.5 . .
H5A C5 H5C 109.5 . .
H5B C5 H5C 109.5 . .
N1 C6 C4 121.2(2) . .
N1 C6 H6 119.4 . .
C4 C6 H6 119.4 . .
N3 C7 N2 117.3(2) . .
N4 C7 N2 121.2(2) . .
N4 C7 N3 121.5(2) . .
C1A O1A C4A 106.80(17) . .
C6A N1A N2A 115.6(2) . .
N1A N2A H2AA 120.8 . .
C7A N2A N1A 118.3(2) . .
C7A N2A H2AA 120.8 . .
H3AA N3A H3AB 120.0 . .
C7A N3A H3AA 120.0 . .
C7A N3A H3AB 120.0 . .
H4AA N4A H4AB 120.0 . .
C7A N4A H4AA 120.0 . .
C7A N4A H4AB 120.0 . .
O1A C1A C5A 115.6(2) . .
C2A C1A O1A 109.5(2) . .
C2A C1A C5A 134.9(2) . .
C1A C2A H2AB 126.2 . .
C1A C2A C3A 107.6(2) . .
C3A C2A H2AB 126.2 . .
C2A C3A H3AC 126.8 . .
C4A C3A C2A 106.4(2) . .
C4A C3A H3AC 126.8 . .
O1A C4A C6A 117.19(19) . .
C3A C4A O1A 109.7(2) . .
C3A C4A C6A 133.1(2) . .
C1A C5A H5AA 109.5 . .
C1A C5A H5AB 109.5 . .
C1A C5A H5AC 109.5 . .
H5AA C5A H5AB 109.5 . .
H5AA C5A H5AC 109.5 . .
H5AB C5A H5AC 109.5 . .
N1A C6A C4A 120.9(2) . .
N1A C6A H6A 119.5 . .
C4A C6A H6A 119.5 . .
N3A C7A N2A 118.1(2) . .
N3A C7A N4A 121.1(2) . .
N4A C7A N2A 120.8(2) . .
O3 N5 O2 120.00(19) . .
O3 N5 O4 120.9(2) . .
O4 N5 O2 119.1(2) . .
O3A N5A O2A 120.1(2) . .
O4A N5A O2A 119.5(2) . .
O4A N5A O3A 120.4(2) . .
H5D O5 H5E 97.2 . .
H6B O6 H6C 104.5 . .

loop_
_geom_bond_atom_site_label_1
_geom_bond_atom_site_label_2
_geom_bond_distance
_geom_bond_site_symmetry_2
O1 C1 1.384(3) .
O1 C4 1.370(3) .
N1 N2 1.378(3) .
N1 C6 1.283(3) .
N2 H2 0.8600 .
N2 C7 1.343(3) .
N3 H3A 0.8600 .
N3 H3B 0.8600 .
N3 C7 1.329(3) .
N4 H4A 0.8600 .
N4 H4B 0.8600 .
N4 C7 1.311(3) .
C1 C2 1.357(4) .
C1 C5 1.466(4) .
C2 H2A 0.9300 .
C2 C3 1.416(4) .
C3 H3 0.9300 .
C3 C4 1.356(4) .
C4 C6 1.430(4) .
C5 H5A 0.9600 .
C5 H5B 0.9600 .
C5 H5C 0.9600 .
C6 H6 0.9300 .
O1A C1A 1.373(3) .
O1A C4A 1.384(3) .
N1A N2A 1.373(3) .
N1A C6A 1.288(3) .
N2A H2AA 0.8600 .
N2A C7A 1.341(3) .
N3A H3AA 0.8600 .
N3A H3AB 0.8600 .
N3A C7A 1.318(3) .
N4A H4AA 0.8600 .
N4A H4AB 0.8600 .
N4A C7A 1.322(3) .
C1A C2A 1.350(3) .
C1A C5A 1.480(3) .
C2A H2AB 0.9300 .
C2A C3A 1.422(4) .
C3A H3AC 0.9300 .
C3A C4A 1.354(3) .
C4A C6A 1.427(3) .
C5A H5AA 0.9600 .
C5A H5AB 0.9600 .
C5A H5AC 0.9600 .
C6A H6A 0.9300 .
O2 N5 1.270(3) .
O3 N5 1.230(3) .
O4 N5 1.239(3) .
O2A N5A 1.256(3) .
O3A N5A 1.235(3) .
O4A N5A 1.235(3) .
O5 H5D 0.8500 .
O5 H5E 0.8499 .
O6 H6B 0.8502 .
O6 H6C 0.8500 .

loop_
_geom_hbond_atom_site_label_D
_geom_hbond_atom_site_label_H
_geom_hbond_atom_site_label_A
_geom_hbond_distance_DH
_geom_hbond_distance_HA
_geom_hbond_distance_DA
_geom_hbond_angle_DHA
_geom_hbond_site_symmetry_A
_geom_hbond_publ_flag
N2 H2 O2 0.86 2.04 2.867(3) 161.5 . yes
N3 H3A O2A 0.86 2.04 2.887(3) 168.2 1_565 yes
N3 H3B O4 0.86 2.07 2.895(3) 161.7 . yes
N4 H4A O3A 0.86 2.06 2.901(3) 166.3 1_565 yes
N4 H4B O5 0.86 2.15 2.996(4) 167.5 . yes
N2A H2AA O2A 0.86 2.01 2.859(3) 170.3 . yes
N3A H3AA O2 0.86 2.04 2.892(3) 173.0 1_655 yes
N3A H3AB O4A 0.86 2.04 2.889(3) 168.5 . yes
N4A H4AA O3 0.86 2.06 2.915(3) 172.6 1_655 yes
N4A H4AB O6 0.86 2.13 2.979(3) 170.1 . yes
O5 H5D O5 0.85 1.84 2.654(3) 160.9 2_646 yes
O6 H6B O6 0.85 1.90 2.736(3) 168.6 2_757 yes
O6 H6C O1A 0.85 2.16 2.971(2) 160.6 . yes

loop_
_geom_torsion_atom_site_label_1
_geom_torsion_atom_site_label_2
_geom_torsion_atom_site_label_3
_geom_torsion_atom_site_label_4
_geom_torsion
_geom_torsion_site_symmetry_1
_geom_torsion_site_symmetry_2
_geom_torsion_site_symmetry_3
_geom_torsion_site_symmetry_4
O1 C1 C2 C3 0.2(3) . . . .
O1 C4 C6 N1 -2.3(3) . . . .
N1 N2 C7 N3 179.2(2) . . . .
N1 N2 C7 N4 -2.6(4) . . . .
N2 N1 C6 C4 179.0(2) . . . .
C1 O1 C4 C3 0.5(3) . . . .
C1 O1 C4 C6 -179.2(2) . . . .
C1 C2 C3 C4 0.1(3) . . . .
C2 C3 C4 O1 -0.3(3) . . . .
C2 C3 C4 C6 179.2(3) . . . .
C3 C4 C6 N1 178.1(3) . . . .
C4 O1 C1 C2 -0.4(3) . . . .
C4 O1 C1 C5 179.3(2) . . . .
C5 C1 C2 C3 -179.4(3) . . . .
C6 N1 N2 C7 176.8(2) . . . .
O1A C1A C2A C3A 0.5(3) . . . .
O1A C4A C6A N1A -3.7(4) . . . .
N1A N2A C7A N3A -178.8(3) . . . .
N1A N2A C7A N4A 1.9(4) . . . .
N2A N1A C6A C4A 179.1(2) . . . .
C1A O1A C4A C3A 0.1(3) . . . .
C1A O1A C4A C6A -178.9(2) . . . .
C1A C2A C3A C4A -0.4(3) . . . .
C2A C3A C4A O1A 0.1(3) . . . .
C2A C3A C4A C6A 179.0(3) . . . .
C3A C4A C6A N1A 177.5(3) . . . .
C4A O1A C1A C2A -0.4(3) . . . .
C4A O1A C1A C5A 178.3(2) . . . .
C5A C1A C2A C3A -177.8(3) . . . .
C6A N1A N2A C7A 177.4(2) . . . .
